data_2211886
loop_
_publ_author_name
'Fang Jia'
'Jian Li'
'Xiu-Guang Wang'
'Xiao-Jun Zhao'

_publ_section_title Bis(dicyanamido-\k<i>N</i>^1^)bis[4-(1,2,4-triazol-1-yl)phenol-\k<i>N</i>^4^]copper(II)
_journal_coeditor_code LH2259
_journal_issue 1
_journal_name_full 'Acta Crystallographica Section E'
_journal_page_first m31
_journal_page_last m33
_journal_paper_doi 10.1107/S1600536806051336
_journal_volume 63
_journal_year 2007
_chemical_formula_iupac '[Cu (C2 N3)2 (C8 H7 N3 O)2]'
_chemical_formula_moiety 'C20 H14 Cu N12 O2'
_chemical_formula_sum 'C20 H14 Cu N12 O2'
_chemical_formula_weight 517.98
_chemical_name_systematic
;
Bis(dicyanamido-\kN^1^)bis[4-(1,2,4-triazol-1-yl)phenol-\kN^4^]copper(II)
;
_space_group_IT_number 14
_symmetry_cell_setting monoclinic
_symmetry_space_group_name_Hall '-P 2ybc'
_symmetry_space_group_name_H-M 'P 1 21/c 1'
_atom_sites_solution_hydrogens geom
_atom_sites_solution_primary direct
_atom_sites_solution_secondary difmap
_audit_creation_method SHELXL-97
_cell_angle_alpha 90.00
_cell_angle_beta 95.548(2)
_cell_angle_gamma 90.00
_cell_formula_units_Z 2
_cell_length_a 12.9515(17)
_cell_length_b 7.6960(10)
_cell_length_c 10.3232(14)
_cell_measurement_reflns_used 2647
_cell_measurement_temperature 294(2)
_cell_measurement_theta_max 27.70
_cell_measurement_theta_min 3.08
_cell_volume 1024.1(2)
_computing_cell_refinement 'SAINT (Bruker, 2001)'
_computing_data_collection 'APEX" (Bruker, 2003)'
_computing_data_reduction SAINT
_computing_molecular_graphics 'SHELXTL (Bruker, 2001)'
_computing_publication_material
;
SHELXTL (Bruker, 2001) and DIAMOND (Brandenburg & Berndt, 1999)
;
_computing_structure_refinement 'SHELXL97 (Sheldrick, 1997)'
_computing_structure_solution 'SHELXS97 (Sheldrick, 1997)'
_diffrn_ambient_temperature 294(2)
_diffrn_measured_fraction_theta_full 0.999
_diffrn_measured_fraction_theta_max 0.999
_diffrn_measurement_device_type 'Bruker APEX-II CCD'
_diffrn_measurement_method '\f and \w'
_diffrn_radiation_monochromator graphite
_diffrn_radiation_source 'fine-focus sealed tube'
_diffrn_radiation_type MoK\a
_diffrn_radiation_wavelength 0.71073
_diffrn_reflns_av_R_equivalents 0.0187
_diffrn_reflns_av_sigmaI/netI 0.0194
_diffrn_reflns_limit_h_max 15
_diffrn_reflns_limit_h_min -14
_diffrn_reflns_limit_k_max 9
_diffrn_reflns_limit_k_min -9
_diffrn_reflns_limit_l_max 12
_diffrn_reflns_limit_l_min -8
_diffrn_reflns_number 5375
_diffrn_reflns_theta_full 25.00
_diffrn_reflns_theta_max 25.00
_diffrn_reflns_theta_min 3.08
_exptl_absorpt_coefficient_mu 1.117
_exptl_absorpt_correction_T_max 0.782
_exptl_absorpt_correction_T_min 0.772
_exptl_absorpt_correction_type multi-scan
_exptl_absorpt_process_details '(SADABS; Sheldrick, 1996)'
_exptl_crystal_colour Blue
_exptl_crystal_density_diffrn 1.680
_exptl_crystal_density_method 'not measured'
_exptl_crystal_description Block
_exptl_crystal_F_000 526
_exptl_crystal_size_max 0.24
_exptl_crystal_size_mid 0.23
_exptl_crystal_size_min 0.22
_refine_diff_density_max 0.191
_refine_diff_density_min -0.294
_refine_ls_extinction_method none
_refine_ls_goodness_of_fit_ref 1.042
_refine_ls_hydrogen_treatment constr
_refine_ls_matrix_type full
_refine_ls_number_parameters 161
_refine_ls_number_reflns 1801
_refine_ls_number_restraints 0
_refine_ls_restrained_S_all 1.042
_refine_ls_R_factor_all 0.0323
_refine_ls_R_factor_gt 0.0266
_refine_ls_shift/su_max 0.000
_refine_ls_shift/su_mean 0.000
_refine_ls_structure_factor_coef Fsqd
_refine_ls_weighting_details 'calc w=1/[\s^2^(Fo^2^)+(0.039P)^2^+0.4336P] where P=(Fo^2^+2Fc^2^)/3'
_refine_ls_weighting_scheme calc
_refine_ls_wR_factor_gt 0.0717
_refine_ls_wR_factor_ref 0.0738
_reflns_number_gt 1537
_reflns_number_total 1801
_reflns_threshold_expression I>2\s(I)
_cod_data_source_file lh2259.cif
_cod_data_source_block I
_cod_depositor_comments
;
The following automatic conversions were performed:
'_symmetry_cell_setting' value 'Monoclinic' changed to 'monoclinic'
according to '/home/saulius/struct/CIF-dictionaries/cif_core.dic'
dictionary named 'cif_core.dic' version 2.4.1 from 2010-06-29.

Automatic conversion script
Id: cif_fix_enum 1527 2010-12-29 10:47:43Z saulius 

The following automatic conversions were performed:

'_symmetry_cell_setting' value 'Monoclinic' changed to 'monoclinic'
according to /home/saulius/struct/CIF-dictionaries/cif_core.dic
dictionary named 'cif_core.dic' version 2.4.1 from 2010-06-29.

Automatic conversion script
Id: cif_fix_values 1715 2011-07-08 13:25:40Z adriana 
;
_cod_original_sg_symbol_H-M 'P 21/c'
_cod_database_code 2211886
_cod_database_fobs_code 2211886

loop_
_symmetry_equiv_pos_as_xyz
'x, y, z'
'-x, y+1/2, -z+1/2'
'-x, -y, -z'
'x, -y-1/2, z-1/2'

loop_
_atom_site_type_symbol
_atom_site_label
_atom_site_fract_x
_atom_site_fract_y
_atom_site_fract_z
_atom_site_U_iso_or_equiv
_atom_site_adp_type
_atom_site_calc_flag
_atom_site_refinement_flags
_atom_site_occupancy
Cu Cu1 0.5000 0.0000 0.0000 0.03856(15) Uani d S 1
O O1 -0.22165(11) 0.2162(2) -0.20100(16) 0.0457(4) Uani d . 1
H H1 -0.2378 0.1517 -0.2629 0.068 Uiso calc R 1
N N1 0.19321(11) 0.1503(2) -0.01241(15) 0.0275(4) Uani d . 1
N N2 0.22549(13) 0.2187(3) 0.10702(17) 0.0407(5) Uani d . 1
N N3 0.35773(12) 0.0897(2) 0.01965(16) 0.0324(4) Uani d . 1
N N4 0.54428(13) 0.0728(3) 0.18080(18) 0.0476(5) Uani d . 1
N N5 0.56265(14) 0.1661(3) 0.40782(17) 0.0459(5) Uani d . 1
N N6 0.68871(18) 0.0517(3) 0.5811(2) 0.0593(6) Uani d . 1
C C1 0.32382(16) 0.1780(3) 0.1207(2) 0.0411(5) Uani d . 1
H H1A 0.3673 0.2075 0.1944 0.049 Uiso calc R 1
C C2 0.27213(14) 0.0746(3) -0.06212(19) 0.0330(5) Uani d . 1
H H2 0.2684 0.0190 -0.1424 0.040 Uiso calc R 1
C C3 0.08631(14) 0.1638(2) -0.06356(18) 0.0254(4) Uani d . 1
C C4 0.04785(15) 0.0628(3) -0.16729(19) 0.0315(4) Uani d . 1
H H4 0.0912 -0.0141 -0.2056 0.038 Uiso calc R 1
C C5 -0.05575(15) 0.0763(3) -0.21430(19) 0.0324(4) Uani d . 1
H H5 -0.0821 0.0079 -0.2841 0.039 Uiso calc R 1
C C6 -0.11979(14) 0.1907(3) -0.15784(19) 0.0291(4) Uani d . 1
C C7 -0.08097(15) 0.2893(3) -0.0520(2) 0.0345(5) Uani d . 1
H H7 -0.1244 0.3647 -0.0124 0.041 Uiso calc R 1
C C8 0.02237(15) 0.2758(3) -0.00503(19) 0.0329(5) Uani d . 1
H H8 0.0486 0.3423 0.0659 0.039 Uiso calc R 1
C C9 0.55701(15) 0.1108(3) 0.2889(2) 0.0387(5) Uani d . 1
C C10 0.63196(16) 0.1004(3) 0.4969(2) 0.0418(5) Uani d . 1

loop_
_atom_site_aniso_label
_atom_site_aniso_U_11
_atom_site_aniso_U_22
_atom_site_aniso_U_33
_atom_site_aniso_U_12
_atom_site_aniso_U_13
_atom_site_aniso_U_23
Cu1 0.0206(2) 0.0685(3) 0.0253(2) 0.00795(17) -0.00440(13) -0.01042(18)
O1 0.0255(7) 0.0616(11) 0.0472(10) 0.0075(7) -0.0098(7) -0.0105(8)
N1 0.0220(8) 0.0336(9) 0.0266(8) 0.0001(7) -0.0001(7) -0.0003(7)
N2 0.0283(9) 0.0572(12) 0.0352(10) 0.0041(8) -0.0043(8) -0.0156(9)
N3 0.0228(8) 0.0456(10) 0.0284(9) 0.0014(7) -0.0004(7) -0.0017(8)
N4 0.0268(9) 0.0838(15) 0.0301(10) 0.0107(9) -0.0071(8) -0.0105(10)
N5 0.0323(10) 0.0770(14) 0.0275(10) 0.0057(9) -0.0024(8) -0.0085(9)
N6 0.0509(13) 0.0878(17) 0.0361(12) -0.0008(12) -0.0124(10) -0.0005(11)
C1 0.0276(11) 0.0583(15) 0.0361(12) 0.0031(10) -0.0042(9) -0.0135(11)
C2 0.0223(10) 0.0478(12) 0.0282(10) 0.0037(9) -0.0013(8) -0.0041(9)
C3 0.0204(9) 0.0290(10) 0.0264(10) 0.0001(7) 0.0007(8) 0.0048(8)
C4 0.0284(10) 0.0349(11) 0.0315(11) 0.0042(8) 0.0046(8) -0.0036(9)
C5 0.0319(11) 0.0371(11) 0.0269(10) -0.0019(9) -0.0026(8) -0.0033(9)
C6 0.0219(9) 0.0359(11) 0.0287(10) 0.0001(8) -0.0021(8) 0.0064(8)
C7 0.0266(10) 0.0406(12) 0.0360(11) 0.0074(9) 0.0020(9) -0.0056(9)
C8 0.0286(11) 0.0395(12) 0.0300(11) 0.0005(8) -0.0004(9) -0.0078(9)
C9 0.0187(10) 0.0617(15) 0.0344(13) 0.0034(9) -0.0041(8) -0.0028(11)
C10 0.0328(11) 0.0620(15) 0.0304(12) -0.0063(11) 0.0016(10) -0.0106(11)

loop_
_atom_type_symbol
_atom_type_description
_atom_type_scat_dispersion_real
_atom_type_scat_dispersion_imag
_atom_type_scat_source
C C 0.0033 0.0016 'International Tables Vol C Tables 4.2.6.8 and 6.1.1.4'
H H 0.0000 0.0000 'International Tables Vol C Tables 4.2.6.8 and 6.1.1.4'
N N 0.0061 0.0033 'International Tables Vol C Tables 4.2.6.8 and 6.1.1.4'
O O 0.0106 0.0060 'International Tables Vol C Tables 4.2.6.8 and 6.1.1.4'
Cu Cu 0.3201 1.2651 'International Tables Vol C Tables 4.2.6.8 and 6.1.1.4'

loop_
_geom_angle_atom_site_label_1
_geom_angle_atom_site_label_2
_geom_angle_atom_site_label_3
_geom_angle_site_symmetry_1
_geom_angle_site_symmetry_3
_geom_angle
_geom_angle_publ_flag
N4 Cu1 N4 . 3_655 180 y
N4 Cu1 N3 . 3_655 90.43(7) y
N4 Cu1 N3 3_655 3_655 89.57(7) ?
N4 Cu1 N3 . . 89.57(7) y
N4 Cu1 N3 3_655 . 90.43(7) ?
N3 Cu1 N3 3_655 . 180 y
C6 O1 H1 . . 109.5 ?
C2 N1 N2 . . 109.80(15) ?
C2 N1 C3 . . 129.99(16) ?
N2 N1 C3 . . 120.19(15) ?
C1 N2 N1 . . 102.40(17) ?
C2 N3 C1 . . 102.70(16) ?
C2 N3 Cu1 . . 128.70(14) ?
C1 N3 Cu1 . . 128.58(14) ?
C9 N4 Cu1 . . 171.15(18) ?
C9 N5 C10 . . 120.4(2) ?
N2 C1 N3 . . 115.04(19) ?
N2 C1 H1A . . 122.5 ?
N3 C1 H1A . . 122.5 ?
N1 C2 N3 . . 110.06(17) ?
N1 C2 H2 . . 125.0 ?
N3 C2 H2 . . 125.0 ?
C8 C3 C4 . . 120.51(18) ?
C8 C3 N1 . . 118.93(17) ?
C4 C3 N1 . . 120.55(17) ?
C3 C4 C5 . . 119.69(19) ?
C3 C4 H4 . . 120.2 ?
C5 C4 H4 . . 120.2 ?
C6 C5 C4 . . 120.13(19) ?
C6 C5 H5 . . 119.9 ?
C4 C5 H5 . . 119.9 ?
O1 C6 C5 . . 123.79(18) ?
O1 C6 C7 . . 116.40(18) ?
C5 C6 C7 . . 119.80(18) ?
C8 C7 C6 . . 120.05(18) ?
C8 C7 H7 . . 120.0 ?
C6 C7 H7 . . 120.0 ?
C3 C8 C7 . . 119.79(18) ?
C3 C8 H8 . . 120.1 ?
C7 C8 H8 . . 120.1 ?
N4 C9 N5 . . 173.4(2) ?
N6 C10 N5 . . 174.6(3) ?

loop_
_geom_bond_atom_site_label_1
_geom_bond_atom_site_label_2
_geom_bond_site_symmetry_2
_geom_bond_distance
_geom_bond_publ_flag
Cu1 N4 . 1.9797(19) y
Cu1 N4 3_655 1.9797(19) ?
Cu1 N3 3_655 1.9964(16) ?
Cu1 N3 . 1.9964(16) y
O1 C6 . 1.365(2) ?
O1 H1 . 0.8200 ?
N1 C2 . 1.322(2) ?
N1 N2 . 1.368(2) ?
N1 C3 . 1.437(2) ?
N2 C1 . 1.306(3) ?
N3 C2 . 1.332(2) ?
N3 C1 . 1.353(3) ?
N4 C9 . 1.150(3) ?
N5 C9 . 1.294(3) ?
N5 C10 . 1.322(3) ?
N6 C10 . 1.145(3) ?
C1 H1A . 0.9300 ?
C2 H2 . 0.9300 ?
C3 C8 . 1.375(3) ?
C3 C4 . 1.377(3) ?
C4 C5 . 1.386(3) ?
C4 H4 . 0.9300 ?
C5 C6 . 1.377(3) ?
C5 H5 . 0.9300 ?
C6 C7 . 1.385(3) ?
C7 C8 . 1.383(3) ?
C7 H7 . 0.9300 ?
C8 H8 . 0.9300 ?

loop_
_geom_hbond_atom_site_label_D
_geom_hbond_atom_site_label_H
_geom_hbond_atom_site_label_A
_geom_hbond_site_symmetry_A
_geom_hbond_distance_DH
_geom_hbond_distance_HA
_geom_hbond_distance_DA
_geom_hbond_angle_DHA
C8 H8 N2 . 0.93 2.48 2.804(3) 100.6
C1 H1A N4 . 0.93 2.53 2.975(3) 109.6
O1 H1 N6 1_454 0.82 1.948 2.740(3) 161.92
C2 H2 N4 3_655 0.93 2.59 3.001(3) 107

loop_
_geom_torsion_atom_site_label_1
_geom_torsion_atom_site_label_2
_geom_torsion_atom_site_label_3
_geom_torsion_atom_site_label_4
_geom_torsion_site_symmetry_1
_geom_torsion
C2 N1 N2 C1 . -0.1(2)
C3 N1 N2 C1 . 178.50(18)
N4 Cu1 N3 C2 . -172.9(2)
N4 Cu1 N3 C2 3_655 7.1(2)
N4 Cu1 N3 C1 . 5.6(2)
N4 Cu1 N3 C1 3_655 -174.4(2)
N1 N2 C1 N3 . 0.3(3)
C2 N3 C1 N2 . -0.4(3)
Cu1 N3 C1 N2 . -179.22(16)
N2 N1 C2 N3 . -0.2(2)
C3 N1 C2 N3 . -178.57(18)
C1 N3 C2 N1 . 0.4(2)
Cu1 N3 C2 N1 . 179.15(13)
C2 N1 C3 C8 . -168.3(2)
N2 N1 C3 C8 . 13.5(3)
C2 N1 C3 C4 . 13.4(3)
N2 N1 C3 C4 . -164.82(18)
C8 C3 C4 C5 . 1.0(3)
N1 C3 C4 C5 . 179.28(18)
C3 C4 C5 C6 . 0.3(3)
C4 C5 C6 O1 . 177.67(19)
C4 C5 C6 C7 . -1.5(3)
O1 C6 C7 C8 . -177.75(19)
C5 C6 C7 C8 . 1.5(3)
C4 C3 C8 C7 . -1.0(3)
N1 C3 C8 C7 . -179.32(18)
C6 C7 C8 C3 . -0.2(3)
